data_1566291
loop_
_publ_author_name
'Cao, Hai-Yan'
'Yi, Cheng'
'Sun, Sen-Feng'
'Li, Yong'
'Liu, Yun-Bao'

_publ_section_title
;
 Anti-inflammatory Dimeric Tetrahydroxanthones from an Endophytic
 <i>Muyocopron laterale</i>.
;
_journal_issue 1
_journal_name_full 'Journal of natural products'
_journal_page_first 148
_journal_page_last 161
_journal_paper_doi 10.1021/acs.jnatprod.1c00878
_journal_volume 85
_journal_year 2022
_chemical_absolute_configuration ad
_chemical_formula_moiety 'C32 H34 O12'
_chemical_formula_sum 'C32 H34 O12'
_chemical_formula_weight 610.59
_space_group_crystal_system monoclinic
_space_group_IT_number 4
_space_group_name_Hall 'P 2yb'
_space_group_name_H-M_alt 'P 1 21 1'
_atom_sites_solution_hydrogens geom
_atom_sites_solution_primary dual
_audit_creation_date 2021-01-08
_audit_creation_method
;
Olex2 1.3
(compiled 2020.11.12 svn.r5f609507 for OlexSys, GUI svn.r6226)
;
_cell_angle_alpha 90
_cell_angle_beta 100.5780(10)
_cell_angle_gamma 90
_cell_formula_units_Z 2
_cell_length_a 8.08670(10)
_cell_length_b 10.26000(10)
_cell_length_c 17.8397(2)
_cell_measurement_reflns_used 35690
_cell_measurement_temperature 100.01(10)
_cell_measurement_theta_max 74.7940
_cell_measurement_theta_min 4.3660
_cell_volume 1455.00(3)
_computing_cell_refinement 'CrysAlisPro 1.171.40.84a (Rigaku OD, 2020)'
_computing_data_collection 'CrysAlisPro 1.171.40.84a (Rigaku OD, 2020)'
_computing_data_reduction 'CrysAlisPro 1.171.40.84a (Rigaku OD, 2020)'
_computing_molecular_graphics 'Olex2 1.3 (Dolomanov et al., 2009)'
_computing_publication_material 'Olex2 1.3 (Dolomanov et al., 2009)'
_computing_structure_refinement 'SHELXL 2018/3 (Sheldrick, 2015)'
_computing_structure_solution 'SHELXT 2014/5 (Sheldrick, 2014)'
_diffrn_ambient_environment N~2~
_diffrn_ambient_temperature 100.01(10)
_diffrn_detector 'Hybrid Pixel Array Detector'
_diffrn_detector_area_resol_mean 10.0000
_diffrn_detector_type HyPix
_diffrn_measured_fraction_theta_full 0.999
_diffrn_measured_fraction_theta_max 0.991
_diffrn_measurement_details
;
List of Runs (angles in degrees, time in seconds):

  # Type    Start    End  Width  t~exp~   \w     \q     \k     \f   Frames
--------------------------------------------------------------------------
  1  \w     24.00 120.00   0.50    0.05    --   47.70  80.00  19.00  192
  2  \w     87.00 176.00   0.50    0.05    --  103.25  61.00 -60.00  178
  3  \w     79.00 176.00   0.50    0.05    --  103.25  80.00  19.00  194
  4  \w     91.00 178.00   0.50    0.05    --  103.25  30.00   0.00  174
  5  \w     91.00 175.00   0.50    0.05    --  103.25  45.00  60.00  168
  6  \w     90.00 178.00   0.50    0.05    --  103.25  15.00 120.00  176
  7  \w     91.00 178.00   0.50    0.05    --  103.25  30.00 150.00  174
  8  \w     90.00 178.00   0.50    0.05    --  103.25  15.00 150.00  176
  9  \w    -23.00  28.00   0.50    0.05    --  -47.70  19.00   0.00  102
 10  \w    -39.00  26.00   0.50    0.05    --  -47.70  37.00   0.00  130
 11  \w    -72.00  25.00   0.50    0.05    --  -47.70  80.00  19.00  194
 12  \w    -23.00  28.00   0.50    0.05    --  -47.70  19.00 150.00  102
 13  \w   -125.00 -28.00   0.50    0.05    -- -101.00  80.00  19.00  194
 14  \w    -68.00 -28.00   0.50    0.05    -- -101.00  61.00  90.00   80
 15  \w    -68.00 -28.00   0.50    0.05    -- -101.00  61.00 -30.00   80
 16  \w    -68.00 -28.00   0.50    0.05    -- -101.00  61.00-120.00   80
 17  \w   -102.00 -28.00   0.50    0.05    -- -101.00  77.00-150.00  148
 18  \w   -174.00 -88.00   0.50    0.05    -- -101.00 -30.00 -60.00  172
 19  \w   -173.00 -77.00   0.50    0.05    -- -101.00 -80.00-104.00  192
 20  \w   -119.00 -24.00   0.50    0.05    --  -47.70 -80.00-104.00  190
 21  \w   -173.00 -88.00   0.50    0.05    -- -101.00 -45.00 120.00  170
 22  \w   -119.00 -25.00   0.50    0.05    --  -47.70 -77.00 150.00  188
 23  \w   -119.00 -74.00   0.50    0.05    --  -47.70-125.00 120.00   90
 24  \w   -119.00 -74.00   0.50    0.05    --  -47.70-125.00  60.00   90
 25  \w   -173.00 -74.00   0.50    0.05    -- -101.00-125.00   0.00  198
 26  \w   -173.00 -84.00   0.50    0.05    -- -101.00 -94.00-150.00  178
 27  \w   -119.00 -74.00   0.50    0.05    --  -47.70-125.00-120.00   90
 28  \w    -24.00  72.00   0.50    0.05    --   47.70 -80.00-104.00  192
 29  \w     31.00  75.00   0.50    0.05    --  103.25 -61.00 -30.00   88
 30  \w     31.00 127.00   0.50    0.05    --  103.25 -80.00-104.00  192
 31  \w    -27.00  30.00   0.50    0.05    --   47.70 -19.00-120.00  114
 32  \w     31.00  75.00   0.50    0.05    --  103.25 -61.00  30.00   88
 33  \w     31.00  75.00   0.50    0.05    --  103.25 -61.00  90.00   88
 34  \w     31.00  75.00   0.50    0.05    --  103.25 -61.00  60.00   88
 35  \w     31.00 111.00   0.50    0.05    --  103.25-125.00 -30.00  160
 36  \w     31.00 111.00   0.50    0.05    --  103.25-125.00 -90.00  160
 37  \w     31.00 111.00   0.50    0.05    --  103.25-125.00  60.00  160
 38  \w    -48.00 -23.00   0.50    0.05    --  -47.95  80.00  18.00   50
 39  \w     86.00 111.00   0.50    0.05    --  103.25-125.00   0.00   50
 40  \w    133.00 169.00   0.50    0.05    --  103.25  45.00-150.00   72
 41  \w    112.00 138.00   0.50    0.05    --  103.25  45.00-180.00   52
 42  \w     33.00  59.00   0.50    0.05    --  103.25-125.00   0.00   52
 43  \w   -119.00 -33.00   0.50    0.05    --  -47.95 -57.00  60.00  172
 44  \w   -119.00 -33.00   0.50    0.05    --  -47.95 -57.00 -90.00  172
 45  \w   -119.00 -33.00   0.50    0.05    --  -47.95 -57.00-180.00  172
 46  \w     33.00 119.00   0.50    0.05    --   47.95  57.00-120.00  172
 47  \w     25.00 120.00   0.50    0.05    --   47.95  77.00 -60.00  190
 48  \w      0.00  25.00   0.50    0.05    --   47.95 -80.00-104.00   50
 49  \w     25.00 120.00   0.50    0.05    --   47.95  77.00 -30.00  190
 50  \w     36.00 121.00   0.50    0.05    --   47.95  37.00   0.00  170
 51  \w     25.00 110.00   0.50    0.05    --   47.95  77.00 120.00  170
 52  \w     25.00 120.00   0.50    0.05    --   47.95  77.00  90.00  190
 53  \w   -149.00-124.00   0.50    0.05    -- -101.00 -80.00-104.00   50
 54  \w   -119.00 -33.00   0.50    0.05    --  -47.95 -57.00 120.00  172
 55  \w   -121.00 -35.00   0.50    0.05    --  -47.95 -37.00-150.00  172
 56  \w     36.00 121.00   0.50    0.05    --   47.95  37.00-120.00  170
 57  \w     25.00 120.00   0.50    0.05    --   47.95  77.00-180.00  190
 58  \w     33.00 119.00   0.50    0.05    --   47.95  57.00 -60.00  172
 59  \w    -26.00  30.00   0.50    0.05    --   47.95 -19.00 120.00  112
 60  \w     25.00 120.00   0.50    0.05    --   47.95  77.00-150.00  190
 61  \w     25.00  72.50   0.50    0.05    --   47.95  77.00   0.00   95
;
_diffrn_measurement_device 'four-circle diffractometer'
_diffrn_measurement_device_type 'XtaLAB Synergy R, HyPix'
_diffrn_measurement_method '\w scans'
_diffrn_orient_matrix_type 'CrysAlisPro convention (1999,Acta A55,543-557)'
_diffrn_orient_matrix_UB_11 -0.1492120000
_diffrn_orient_matrix_UB_12 -0.0946661000
_diffrn_orient_matrix_UB_13 -0.0038630000
_diffrn_orient_matrix_UB_21 -0.0751169000
_diffrn_orient_matrix_UB_22 0.0878411000
_diffrn_orient_matrix_UB_23 0.0552654000
_diffrn_orient_matrix_UB_31 -0.0982541000
_diffrn_orient_matrix_UB_32 0.0766101000
_diffrn_orient_matrix_UB_33 -0.0681674000
_diffrn_radiation_monochromator mirror
_diffrn_radiation_probe x-ray
_diffrn_radiation_type 'Cu K\a'
_diffrn_radiation_wavelength 1.54184
_diffrn_reflns_av_R_equivalents 0.1148
_diffrn_reflns_av_unetI/netI 0.0418
_diffrn_reflns_Laue_measured_fraction_full 0.999
_diffrn_reflns_Laue_measured_fraction_max 0.991
_diffrn_reflns_limit_h_max 10
_diffrn_reflns_limit_h_min -10
_diffrn_reflns_limit_k_max 12
_diffrn_reflns_limit_k_min -12
_diffrn_reflns_limit_l_max 22
_diffrn_reflns_limit_l_min -22
_diffrn_reflns_number 42427
_diffrn_reflns_point_group_measured_fraction_full 0.998
_diffrn_reflns_point_group_measured_fraction_max 0.974
_diffrn_reflns_theta_full 67.684
_diffrn_reflns_theta_max 75.091
_diffrn_reflns_theta_min 4.994
_diffrn_source 'Rotating-anode X-ray tube'
_diffrn_source_type 'PhotonJet R (Cu) X-ray Source'
_exptl_absorpt_coefficient_mu 0.900
_exptl_absorpt_correction_T_max 1.00000
_exptl_absorpt_correction_T_min 0.84978
_exptl_absorpt_correction_type multi-scan
_exptl_absorpt_process_details
;
CrysAlisPro 1.171.40.84a (Rigaku Oxford Diffraction, 2020)
Empirical absorption correction using spherical harmonics,
implemented in SCALE3 ABSPACK scaling algorithm.
;
_exptl_crystal_colour colourless
_exptl_crystal_colour_primary colourless
_exptl_crystal_density_diffrn 1.394
_exptl_crystal_description block
_exptl_crystal_F_000 644
_exptl_crystal_size_max 0.35
_exptl_crystal_size_mid 0.22
_exptl_crystal_size_min 0.12
_refine_diff_density_max 0.194
_refine_diff_density_min -0.207
_refine_diff_density_rms 0.045
_refine_ls_abs_structure_details
;
 Flack x determined using 2561 quotients [(I+)-(I-)]/[(I+)+(I-)]
 (Parsons, Flack and Wagner, Acta Cryst. B69 (2013) 249-259).
;
_refine_ls_abs_structure_Flack -0.01(7)
_refine_ls_extinction_method none
_refine_ls_goodness_of_fit_ref 1.084
_refine_ls_hydrogen_treatment constr
_refine_ls_matrix_type full
_refine_ls_number_parameters 405
_refine_ls_number_reflns 5845
_refine_ls_number_restraints 1
_refine_ls_restrained_S_all 1.084
_refine_ls_R_factor_all 0.0368
_refine_ls_R_factor_gt 0.0363
_refine_ls_shift/su_max 0.001
_refine_ls_shift/su_mean 0.000
_refine_ls_structure_factor_coef Fsqd
_refine_ls_weighting_details 'w=1/[\s^2^(Fo^2^)+(0.0623P)^2^+0.1344P] where P=(Fo^2^+2Fc^2^)/3'
_refine_ls_weighting_scheme calc
_refine_ls_wR_factor_gt 0.0984
_refine_ls_wR_factor_ref 0.0989
_reflns_Friedel_coverage 0.857
_reflns_Friedel_fraction_full 0.997
_reflns_Friedel_fraction_max 0.955
_reflns_number_gt 5715
_reflns_number_total 5845
_reflns_threshold_expression 'I > 2\s(I)'
_cod_data_source_file np1c00878_si_002.cif
_cod_data_source_block chy_1
_cod_database_code 1566291
_shelx_shelxl_version_number 2018/3
_shelx_space_group_comment
;
The symmetry employed for this shelxl refinement is uniquely defined
by the following loop, which should always be used as a source of
symmetry information in preference to the above space-group names.
They are only intended as comments.
;
_shelx_estimated_absorpt_t_max 0.900
_shelx_estimated_absorpt_t_min 0.744
_reflns_odcompleteness_completeness 99.93
_reflns_odcompleteness_iscentric 1
_reflns_odcompleteness_theta 67.79
_olex2_refinement_description
;
1. Fixed Uiso
 At 1.2 times of:
  All C(H) groups, All C(H,H) groups
 At 1.5 times of:
  All C(H,H,H) groups, All O(H) groups
2.a Ternary CH refined with riding coordinates:
 C31(H31), C12(H12), C13(H13), C30(H30)
2.b Secondary CH2 refined with riding coordinates:
 C2(H2A,H2B), C21(H21A,H21B), C32(H32A,H32B), C14(H14A,H14B)
2.c Aromatic/amide H refined with riding coordinates:
 C27(H27), C8(H8)
2.d Idealised Me refined as rotating group:
 C44(H44A,H44B,H44C), C40(H40A,H40B,H40C), C39(H39A,H39B,H39C), C43(H43A,H43B,
 H43C), C35(H35A,H35B,H35C), C17(H17A,H17B,H17C)
2.e Idealised tetrahedral OH refined as rotating group:
 O41(H41), O38(H38)
;
_olex2_submission_special_instructions 'No special instructions were received'
_oxdiff_exptl_absorpt_empirical_details
;
Empirical correction (ABSPACK) includes:
- Absorption correction using spherical harmonics
- Frame scaling
;
_oxdiff_exptl_absorpt_empirical_full_max 1.637
_oxdiff_exptl_absorpt_empirical_full_min 0.608

loop_
_space_group_symop_operation_xyz
'x, y, z'
'-x, y+1/2, -z'

loop_
_atom_site_label
_atom_site_type_symbol
_atom_site_fract_x
_atom_site_fract_y
_atom_site_fract_z
_atom_site_U_iso_or_equiv
_atom_site_adp_type
_atom_site_occupancy
_atom_site_site_symmetry_order
_atom_site_calc_flag
_atom_site_refinement_flags_posn
_atom_site_refinement_flags_adp
_atom_site_refinement_flags_occupancy
_atom_site_disorder_assembly
_atom_site_disorder_group
O19 O 0.1986(2) 0.15931(15) 0.90808(9) 0.0214(3) Uani 1 1 d . . . . .
O10 O 0.75090(18) 0.77923(15) 0.61688(8) 0.0190(3) Uani 1 1 d . . . . .
O37 O 0.3833(2) 0.00454(17) 0.72789(9) 0.0246(3) Uani 1 1 d . . . . .
O29 O 0.04651(19) 0.00094(16) 1.00390(9) 0.0226(3) Uani 1 1 d . . . . .
O41 O 0.2719(2) 0.56021(18) 0.68297(10) 0.0266(4) Uani 1 1 d . . . . .
H41 H 0.223037 0.608518 0.649459 0.040 Uiso 1 1 calc R U . . .
O42 O 0.23969(19) 0.74173(18) 0.58073(10) 0.0278(4) Uani 1 1 d . . . . .
O38 O 0.5176(2) 0.23241(18) 0.70851(9) 0.0255(4) Uani 1 1 d . . . . .
H38 H 0.498723 0.154412 0.701464 0.038 Uiso 1 1 calc R U . . .
O34 O -0.27056(19) -0.03267(17) 0.87717(10) 0.0273(4) Uani 1 1 d . . . . .
O11 O 0.7390(2) 1.04725(16) 0.57872(9) 0.0237(3) Uani 1 1 d . . . . .
O16 O 1.0090(2) 0.97228(18) 0.47111(10) 0.0282(4) Uani 1 1 d . . . . .
O36 O -0.0400(3) 0.14993(18) 1.07915(10) 0.0321(4) Uani 1 1 d . . . . .
O18 O 0.8914(2) 1.12671(19) 0.68610(10) 0.0336(4) Uani 1 1 d . . . . .
C3 C 0.3938(3) 0.7559(2) 0.59389(13) 0.0209(4) Uani 1 1 d . . . . .
C23 C 0.3604(3) 0.1855(2) 0.80727(12) 0.0198(4) Uani 1 1 d . . . . .
C5 C 0.4400(3) 0.5763(2) 0.68976(13) 0.0209(4) Uani 1 1 d . . . . .
C7 C 0.7208(3) 0.5118(2) 0.74782(12) 0.0196(4) Uani 1 1 d . . . . .
C27 C 0.3147(3) 0.3630(2) 0.89144(13) 0.0209(4) Uani 1 1 d . . . . .
H27 H 0.273440 0.392528 0.933724 0.025 Uiso 1 1 calc R U . . .
C4 C 0.5042(3) 0.6714(2) 0.64556(12) 0.0191(4) Uani 1 1 d . . . . .
C22 C 0.3229(3) 0.0538(2) 0.78004(12) 0.0197(4) Uani 1 1 d . . . . .
C1 C 0.6525(3) 0.8256(2) 0.54505(12) 0.0191(4) Uani 1 1 d . . . . .
C9 C 0.6799(3) 0.6857(2) 0.65536(12) 0.0179(4) Uani 1 1 d . . . . .
C6 C 0.5458(3) 0.4978(2) 0.74142(12) 0.0204(4) Uani 1 1 d . . . . .
C24 C 0.4508(3) 0.2731(2) 0.76829(12) 0.0205(4) Uani 1 1 d . . . . .
C15 C 0.8832(3) 1.0587(2) 0.63064(13) 0.0242(5) Uani 1 1 d . . . . .
C28 C 0.2926(3) 0.2342(2) 0.86884(13) 0.0193(4) Uani 1 1 d . . . . .
C8 C 0.7867(3) 0.6077(2) 0.70532(12) 0.0191(4) Uani 1 1 d . . . . .
H8 H 0.902545 0.618531 0.710930 0.023 Uiso 1 1 calc R U . . .
C20 C 0.1967(3) 0.0183(2) 0.89808(12) 0.0199(4) Uani 1 1 d . . . . .
C33 C -0.0450(3) 0.1071(2) 1.01620(14) 0.0232(5) Uani 1 1 d . . . . .
C2 C 0.4763(3) 0.8644(2) 0.55750(13) 0.0221(4) Uani 1 1 d . . . . .
H2A H 0.484651 0.940957 0.589857 0.027 Uiso 1 1 calc R U . . .
H2B H 0.406960 0.886547 0.508836 0.027 Uiso 1 1 calc R U . . .
C25 C 0.4678(3) 0.4041(2) 0.78845(13) 0.0205(4) Uani 1 1 d . . . . .
C26 C 0.3989(3) 0.4482(2) 0.85081(13) 0.0218(5) Uani 1 1 d . . . . .
C31 C -0.1270(3) 0.0497(2) 0.88468(13) 0.0217(4) Uani 1 1 d . . . . .
H31 H -0.114288 0.087096 0.835513 0.026 Uiso 1 1 calc R U . . .
C44 C 0.6437(3) 0.7200(2) 0.48455(13) 0.0239(5) Uani 1 1 d . . . . .
H44A H 0.754779 0.687762 0.483768 0.036 Uiso 1 1 calc R U . . .
H44B H 0.596695 0.755756 0.435529 0.036 Uiso 1 1 calc R U . . .
H44C H 0.573938 0.649891 0.496184 0.036 Uiso 1 1 calc R U . . .
C40 C 0.3496(3) -0.0401(3) 0.94894(14) 0.0267(5) Uani 1 1 d . . . . .
H40A H 0.449725 -0.011137 0.932223 0.040 Uiso 1 1 calc R U . . .
H40B H 0.343246 -0.133486 0.946158 0.040 Uiso 1 1 calc R U . . .
H40C H 0.352644 -0.012745 1.000630 0.040 Uiso 1 1 calc R U . . .
C39 C 0.4147(3) 0.5900(2) 0.87329(15) 0.0279(5) Uani 1 1 d . . . . .
H39A H 0.345049 0.641665 0.835082 0.042 Uiso 1 1 calc R U . . .
H39B H 0.529803 0.616988 0.877718 0.042 Uiso 1 1 calc R U . . .
H39C H 0.379416 0.601724 0.921368 0.042 Uiso 1 1 calc R U . . .
C12 C 0.7518(3) 0.9432(2) 0.52526(12) 0.0208(4) Uani 1 1 d . . . . .
H12 H 0.704938 0.972538 0.473438 0.025 Uiso 1 1 calc R U . . .
C21 C 0.1925(3) -0.0179(2) 0.81464(13) 0.0213(4) Uani 1 1 d . . . . .
H21A H 0.210943 -0.110894 0.811108 0.026 Uiso 1 1 calc R U . . .
H21B H 0.081789 0.001608 0.785473 0.026 Uiso 1 1 calc R U . . .
C43 C 0.8384(3) 0.4232(2) 0.79920(13) 0.0249(5) Uani 1 1 d . . . . .
H43A H 0.812271 0.425437 0.849549 0.037 Uiso 1 1 calc R U . . .
H43B H 0.952158 0.451610 0.801106 0.037 Uiso 1 1 calc R U . . .
H43C H 0.825901 0.335745 0.779801 0.037 Uiso 1 1 calc R U . . .
C13 C 0.9418(3) 0.9147(2) 0.53147(13) 0.0218(4) Uani 1 1 d . . . . .
H13 H 0.962462 0.820574 0.533375 0.026 Uiso 1 1 calc R U . . .
C32 C -0.1465(3) 0.1549(2) 0.94201(13) 0.0250(5) Uani 1 1 d . . . . .
H32A H -0.103494 0.237559 0.927465 0.030 Uiso 1 1 calc R U . . .
H32B H -0.263780 0.165687 0.946000 0.030 Uiso 1 1 calc R U . . .
C30 C 0.0336(3) -0.0239(2) 0.92274(12) 0.0203(4) Uani 1 1 d . . . . .
H30 H 0.017126 -0.117476 0.913277 0.024 Uiso 1 1 calc R U . . .
C14 C 1.0196(3) 0.9779(3) 0.60686(14) 0.0268(5) Uani 1 1 d . . . . .
H14A H 1.058718 0.911936 0.644915 0.032 Uiso 1 1 calc R U . . .
H14B H 1.114102 1.032400 0.600569 0.032 Uiso 1 1 calc R U . . .
C35 C -0.2765(3) -0.1260(3) 0.81748(16) 0.0320(5) Uani 1 1 d . . . . .
H35A H -0.267573 -0.082010 0.770885 0.048 Uiso 1 1 calc R U . . .
H35B H -0.381028 -0.172636 0.810938 0.048 Uiso 1 1 calc R U . . .
H35C H -0.184718 -0.186138 0.830436 0.048 Uiso 1 1 calc R U . . .
C17 C 1.0166(4) 0.8808(3) 0.41139(14) 0.0318(6) Uani 1 1 d . . . . .
H17A H 1.071373 0.920235 0.373712 0.048 Uiso 1 1 calc R U . . .
H17B H 0.904581 0.855350 0.388220 0.048 Uiso 1 1 calc R U . . .
H17C H 1.078820 0.805316 0.432149 0.048 Uiso 1 1 calc R U . . .

loop_
_atom_site_aniso_label
_atom_site_aniso_U_11
_atom_site_aniso_U_22
_atom_site_aniso_U_33
_atom_site_aniso_U_23
_atom_site_aniso_U_13
_atom_site_aniso_U_12
O19 0.0274(8) 0.0171(8) 0.0215(7) -0.0016(6) 0.0097(6) -0.0037(6)
O10 0.0188(7) 0.0193(8) 0.0181(7) 0.0046(6) 0.0013(6) 0.0006(6)
O37 0.0281(8) 0.0232(8) 0.0232(8) -0.0054(6) 0.0067(6) 0.0004(7)
O29 0.0287(8) 0.0194(8) 0.0207(7) 0.0021(6) 0.0071(6) 0.0001(6)
O41 0.0178(7) 0.0303(9) 0.0316(9) 0.0090(7) 0.0042(6) -0.0018(7)
O42 0.0171(7) 0.0304(9) 0.0345(9) 0.0073(7) 0.0010(6) 0.0020(7)
O38 0.0334(9) 0.0240(8) 0.0213(8) -0.0027(7) 0.0110(6) -0.0022(7)
O34 0.0223(8) 0.0246(9) 0.0356(9) -0.0042(7) 0.0068(7) -0.0033(7)
O11 0.0242(8) 0.0172(7) 0.0295(8) 0.0011(6) 0.0038(6) 0.0013(6)
O16 0.0327(9) 0.0265(9) 0.0283(9) 0.0042(7) 0.0137(7) -0.0017(7)
O36 0.0470(11) 0.0233(9) 0.0274(9) -0.0021(7) 0.0103(8) -0.0012(8)
O18 0.0407(10) 0.0285(10) 0.0308(9) -0.0055(7) 0.0046(8) 0.0029(8)
C3 0.0194(10) 0.0206(11) 0.0224(11) 0.0001(8) 0.0033(8) 0.0017(9)
C23 0.0211(10) 0.0200(10) 0.0182(10) -0.0003(8) 0.0035(8) 0.0000(8)
C5 0.0198(10) 0.0227(11) 0.0200(10) -0.0003(8) 0.0036(8) -0.0013(9)
C7 0.0234(10) 0.0173(10) 0.0170(10) -0.0012(8) 0.0010(8) 0.0002(8)
C27 0.0236(10) 0.0186(11) 0.0214(10) -0.0011(8) 0.0064(8) -0.0008(9)
C4 0.0188(10) 0.0184(10) 0.0194(9) 0.0022(8) 0.0020(7) 0.0018(8)
C22 0.0204(10) 0.0202(10) 0.0176(10) -0.0010(8) 0.0010(8) 0.0029(8)
C1 0.0197(10) 0.0199(10) 0.0170(10) 0.0038(8) 0.0014(8) 0.0011(8)
C9 0.0210(10) 0.0171(10) 0.0159(9) -0.0002(8) 0.0043(8) -0.0012(8)
C6 0.0229(11) 0.0189(10) 0.0197(10) -0.0003(8) 0.0043(8) -0.0006(8)
C24 0.0222(10) 0.0216(11) 0.0174(10) 0.0006(8) 0.0031(8) 0.0019(9)
C15 0.0280(11) 0.0204(11) 0.0241(11) 0.0020(9) 0.0043(9) -0.0010(9)
C28 0.0201(10) 0.0187(10) 0.0189(10) 0.0008(8) 0.0031(8) -0.0007(8)
C8 0.0168(9) 0.0197(10) 0.0198(10) -0.0005(8) 0.0009(8) 0.0010(8)
C20 0.0223(10) 0.0152(10) 0.0225(11) 0.0001(8) 0.0052(8) -0.0032(8)
C33 0.0305(12) 0.0147(10) 0.0265(12) 0.0019(9) 0.0105(9) -0.0017(9)
C2 0.0206(10) 0.0203(11) 0.0241(11) 0.0051(9) 0.0009(8) 0.0038(9)
C25 0.0211(10) 0.0202(11) 0.0197(10) 0.0021(8) 0.0026(8) -0.0009(9)
C26 0.0244(11) 0.0187(11) 0.0218(11) -0.0009(8) 0.0030(8) -0.0003(9)
C31 0.0215(11) 0.0188(10) 0.0252(11) 0.0016(9) 0.0054(8) -0.0021(8)
C44 0.0272(11) 0.0252(12) 0.0194(11) -0.0013(9) 0.0044(8) -0.0022(10)
C40 0.0252(11) 0.0290(12) 0.0255(11) 0.0044(9) 0.0038(9) 0.0016(10)
C39 0.0391(13) 0.0171(11) 0.0296(12) -0.0001(9) 0.0113(10) -0.0029(10)
C12 0.0245(11) 0.0189(10) 0.0183(10) 0.0022(8) 0.0024(8) 0.0005(9)
C21 0.0216(10) 0.0176(10) 0.0250(11) -0.0028(9) 0.0052(8) -0.0014(8)
C43 0.0257(11) 0.0230(11) 0.0243(11) 0.0067(9) 0.0006(9) 0.0017(9)
C13 0.0217(10) 0.0223(11) 0.0215(10) 0.0030(9) 0.0047(8) -0.0011(9)
C32 0.0291(12) 0.0182(11) 0.0283(11) 0.0009(9) 0.0068(9) 0.0015(9)
C30 0.0241(11) 0.0172(10) 0.0201(10) 0.0000(8) 0.0053(8) -0.0005(9)
C14 0.0235(11) 0.0290(12) 0.0273(12) -0.0014(10) 0.0029(9) 0.0005(10)
C35 0.0274(12) 0.0287(13) 0.0385(14) -0.0061(11) 0.0022(10) -0.0044(10)
C17 0.0374(14) 0.0348(14) 0.0253(12) 0.0022(10) 0.0117(10) 0.0032(11)

loop_
_atom_type_symbol
_atom_type_description
_atom_type_scat_dispersion_real
_atom_type_scat_dispersion_imag
_atom_type_scat_source
C C 0.0181 0.0091 'International Tables Vol C Tables 4.2.6.8 and 6.1.1.4'
H H 0.0000 0.0000 'International Tables Vol C Tables 4.2.6.8 and 6.1.1.4'
O O 0.0492 0.0322 'International Tables Vol C Tables 4.2.6.8 and 6.1.1.4'

loop_
_geom_angle_atom_site_label_1
_geom_angle_atom_site_label_2
_geom_angle_atom_site_label_3
_geom_angle
_geom_angle_site_symmetry_1
_geom_angle_site_symmetry_3
_geom_angle_publ_flag
C28 O19 C20 119.44(17) . . ?
C9 O10 C1 117.32(16) . . ?
C33 O29 C30 111.09(17) . . ?
C5 O41 H41 109.5 . . ?
C24 O38 H38 109.5 . . ?
C31 O34 C35 112.58(18) . . ?
C15 O11 C12 110.95(17) . . ?
C13 O16 C17 111.50(19) . . ?
O42 C3 C4 122.3(2) . . ?
O42 C3 C2 121.1(2) . . ?
C4 C3 C2 116.58(19) . . ?
C24 C23 C22 121.42(19) . . ?
C28 C23 C22 120.4(2) . . ?
C28 C23 C24 117.9(2) . . ?
O41 C5 C4 120.07(19) . . ?
O41 C5 C6 118.26(19) . . ?
C6 C5 C4 121.7(2) . . ?
C6 C7 C43 120.2(2) . . ?
C8 C7 C6 120.3(2) . . ?
C8 C7 C43 119.5(2) . . ?
C28 C27 H27 120.1 . . ?
C28 C27 C26 119.9(2) . . ?
C26 C27 H27 120.1 . . ?
C5 C4 C3 121.48(19) . . ?
C9 C4 C3 120.5(2) . . ?
C9 C4 C5 117.99(19) . . ?
O37 C22 C23 123.1(2) . . ?
O37 C22 C21 120.8(2) . . ?
C23 C22 C21 115.90(19) . . ?
O10 C1 C2 109.19(16) . . ?
O10 C1 C44 109.75(18) . . ?
O10 C1 C12 103.65(17) . . ?
C44 C1 C2 111.28(19) . . ?
C44 C1 C12 110.92(17) . . ?
C12 C1 C2 111.76(18) . . ?
O10 C9 C4 121.26(19) . . ?
O10 C9 C8 117.48(19) . . ?
C8 C9 C4 121.3(2) . . ?
C5 C6 C7 118.7(2) . . ?
C5 C6 C25 118.28(19) . . ?
C7 C6 C25 123.0(2) . . ?
O38 C24 C23 120.6(2) . . ?
O38 C24 C25 117.9(2) . . ?
C25 C24 C23 121.4(2) . . ?
O11 C15 C14 110.09(19) . . ?
O18 C15 O11 121.6(2) . . ?
O18 C15 C14 128.3(2) . . ?
O19 C28 C23 122.4(2) . . ?
O19 C28 C27 116.4(2) . . ?
C27 C28 C23 121.2(2) . . ?
C7 C8 H8 120.0 . . ?
C9 C8 C7 120.0(2) . . ?
C9 C8 H8 120.0 . . ?
O19 C20 C40 109.27(18) . . ?
O19 C20 C21 110.97(17) . . ?
O19 C20 C30 103.66(17) . . ?
C40 C20 C21 110.90(19) . . ?
C40 C20 C30 111.60(18) . . ?
C30 C20 C21 110.24(17) . . ?
O29 C33 C32 110.18(19) . . ?
O36 C33 O29 121.3(2) . . ?
O36 C33 C32 128.5(2) . . ?
C3 C2 C1 111.57(18) . . ?
C3 C2 H2A 109.3 . . ?
C3 C2 H2B 109.3 . . ?
C1 C2 H2A 109.3 . . ?
C1 C2 H2B 109.3 . . ?
H2A C2 H2B 108.0 . . ?
C24 C25 C6 120.6(2) . . ?
C24 C25 C26 118.7(2) . . ?
C26 C25 C6 120.5(2) . . ?
C27 C26 C25 120.8(2) . . ?
C27 C26 C39 119.6(2) . . ?
C25 C26 C39 119.6(2) . . ?
O34 C31 H31 111.5 . . ?
O34 C31 C32 107.60(18) . . ?
O34 C31 C30 110.89(18) . . ?
C32 C31 H31 111.5 . . ?
C32 C31 C30 103.57(18) . . ?
C30 C31 H31 111.5 . . ?
C1 C44 H44A 109.5 . . ?
C1 C44 H44B 109.5 . . ?
C1 C44 H44C 109.5 . . ?
H44A C44 H44B 109.5 . . ?
H44A C44 H44C 109.5 . . ?
H44B C44 H44C 109.5 . . ?
C20 C40 H40A 109.5 . . ?
C20 C40 H40B 109.5 . . ?
C20 C40 H40C 109.5 . . ?
H40A C40 H40B 109.5 . . ?
H40A C40 H40C 109.5 . . ?
H40B C40 H40C 109.5 . . ?
C26 C39 H39A 109.5 . . ?
C26 C39 H39B 109.5 . . ?
C26 C39 H39C 109.5 . . ?
H39A C39 H39B 109.5 . . ?
H39A C39 H39C 109.5 . . ?
H39B C39 H39C 109.5 . . ?
O11 C12 C1 109.03(17) . . ?
O11 C12 H12 109.4 . . ?
O11 C12 C13 106.39(17) . . ?
C1 C12 H12 109.4 . . ?
C1 C12 C13 113.07(18) . . ?
C13 C12 H12 109.4 . . ?
C22 C21 C20 112.85(18) . . ?
C22 C21 H21A 109.0 . . ?
C22 C21 H21B 109.0 . . ?
C20 C21 H21A 109.0 . . ?
C20 C21 H21B 109.0 . . ?
H21A C21 H21B 107.8 . . ?
C7 C43 H43A 109.5 . . ?
C7 C43 H43B 109.5 . . ?
C7 C43 H43C 109.5 . . ?
H43A C43 H43B 109.5 . . ?
H43A C43 H43C 109.5 . . ?
H43B C43 H43C 109.5 . . ?
O16 C13 C12 112.35(18) . . ?
O16 C13 H13 110.4 . . ?
O16 C13 C14 109.83(19) . . ?
C12 C13 H13 110.4 . . ?
C14 C13 C12 103.11(18) . . ?
C14 C13 H13 110.4 . . ?
C33 C32 C31 104.68(19) . . ?
C33 C32 H32A 110.8 . . ?
C33 C32 H32B 110.8 . . ?
C31 C32 H32A 110.8 . . ?
C31 C32 H32B 110.8 . . ?
H32A C32 H32B 108.9 . . ?
O29 C30 C20 109.23(17) . . ?
O29 C30 C31 104.61(17) . . ?
O29 C30 H30 109.0 . . ?
C20 C30 C31 115.79(18) . . ?
C20 C30 H30 109.0 . . ?
C31 C30 H30 109.0 . . ?
C15 C14 C13 106.22(19) . . ?
C15 C14 H14A 110.5 . . ?
C15 C14 H14B 110.5 . . ?
C13 C14 H14A 110.5 . . ?
C13 C14 H14B 110.5 . . ?
H14A C14 H14B 108.7 . . ?
O34 C35 H35A 109.5 . . ?
O34 C35 H35B 109.5 . . ?
O34 C35 H35C 109.5 . . ?
H35A C35 H35B 109.5 . . ?
H35A C35 H35C 109.5 . . ?
H35B C35 H35C 109.5 . . ?
O16 C17 H17A 109.5 . . ?
O16 C17 H17B 109.5 . . ?
O16 C17 H17C 109.5 . . ?
H17A C17 H17B 109.5 . . ?
H17A C17 H17C 109.5 . . ?
H17B C17 H17C 109.5 . . ?

loop_
_geom_bond_atom_site_label_1
_geom_bond_atom_site_label_2
_geom_bond_distance
_geom_bond_site_symmetry_2
_geom_bond_publ_flag
O19 C28 1.361(3) . ?
O19 C20 1.458(3) . ?
O10 C1 1.458(2) . ?
O10 C9 1.366(3) . ?
O37 C22 1.236(3) . ?
O29 C33 1.357(3) . ?
O29 C30 1.455(3) . ?
O41 H41 0.8200 . ?
O41 C5 1.353(3) . ?
O42 C3 1.234(3) . ?
O38 H38 0.8200 . ?
O38 C24 1.347(3) . ?
O34 C31 1.422(3) . ?
O34 C35 1.426(3) . ?
O11 C15 1.355(3) . ?
O11 C12 1.448(3) . ?
O16 C13 1.421(3) . ?
O16 C17 1.430(3) . ?
O36 C33 1.200(3) . ?
O18 C15 1.202(3) . ?
C3 C4 1.448(3) . ?
C3 C2 1.505(3) . ?
C23 C22 1.449(3) . ?
C23 C24 1.418(3) . ?
C23 C28 1.407(3) . ?
C5 C4 1.412(3) . ?
C5 C6 1.393(3) . ?
C7 C6 1.406(3) . ?
C7 C8 1.406(3) . ?
C7 C43 1.501(3) . ?
C27 H27 0.9300 . ?
C27 C28 1.384(3) . ?
C27 C26 1.391(3) . ?
C4 C9 1.407(3) . ?
C22 C21 1.508(3) . ?
C1 C2 1.535(3) . ?
C1 C44 1.522(3) . ?
C1 C12 1.526(3) . ?
C9 C8 1.378(3) . ?
C6 C25 1.490(3) . ?
C24 C25 1.392(3) . ?
C15 C14 1.501(3) . ?
C8 H8 0.9300 . ?
C20 C40 1.516(3) . ?
C20 C21 1.528(3) . ?
C20 C30 1.527(3) . ?
C33 C32 1.506(3) . ?
C2 H2A 0.9700 . ?
C2 H2B 0.9700 . ?
C25 C26 1.407(3) . ?
C26 C39 1.509(3) . ?
C31 H31 0.9800 . ?
C31 C32 1.515(3) . ?
C31 C30 1.547(3) . ?
C44 H44A 0.9600 . ?
C44 H44B 0.9600 . ?
C44 H44C 0.9600 . ?
C40 H40A 0.9600 . ?
C40 H40B 0.9600 . ?
C40 H40C 0.9600 . ?
C39 H39A 0.9600 . ?
C39 H39B 0.9600 . ?
C39 H39C 0.9600 . ?
C12 H12 0.9800 . ?
C12 C13 1.547(3) . ?
C21 H21A 0.9700 . ?
C21 H21B 0.9700 . ?
C43 H43A 0.9600 . ?
C43 H43B 0.9600 . ?
C43 H43C 0.9600 . ?
C13 H13 0.9800 . ?
C13 C14 1.521(3) . ?
C32 H32A 0.9700 . ?
C32 H32B 0.9700 . ?
C30 H30 0.9800 . ?
C14 H14A 0.9700 . ?
C14 H14B 0.9700 . ?
C35 H35A 0.9600 . ?
C35 H35B 0.9600 . ?
C35 H35C 0.9600 . ?
C17 H17A 0.9600 . ?
C17 H17B 0.9600 . ?
C17 H17C 0.9600 . ?

loop_
_geom_torsion_atom_site_label_1
_geom_torsion_atom_site_label_2
_geom_torsion_atom_site_label_3
_geom_torsion_atom_site_label_4
_geom_torsion
_geom_torsion_site_symmetry_1
_geom_torsion_site_symmetry_2
_geom_torsion_site_symmetry_3
_geom_torsion_site_symmetry_4
_geom_torsion_publ_flag
O19 C20 C21 C22 48.9(2) . . . . ?
O19 C20 C30 O29 -66.2(2) . . . . ?
O19 C20 C30 C31 51.5(2) . . . . ?
O10 C1 C2 C3 -53.1(2) . . . . ?
O10 C1 C12 O11 -69.5(2) . . . . ?
O10 C1 C12 C13 48.6(2) . . . . ?
O10 C9 C8 C7 178.53(18) . . . . ?
O37 C22 C21 C20 151.0(2) . . . . ?
O29 C33 C32 C31 9.3(2) . . . . ?
O41 C5 C4 C3 1.7(3) . . . . ?
O41 C5 C4 C9 179.2(2) . . . . ?
O41 C5 C6 C7 178.7(2) . . . . ?
O41 C5 C6 C25 -2.4(3) . . . . ?
O42 C3 C4 C5 -6.6(3) . . . . ?
O42 C3 C4 C9 176.0(2) . . . . ?
O42 C3 C2 C1 -149.3(2) . . . . ?
O38 C24 C25 C6 4.7(3) . . . . ?
O38 C24 C25 C26 -179.95(19) . . . . ?
O34 C31 C32 C33 97.3(2) . . . . ?
O34 C31 C30 O29 -91.0(2) . . . . ?
O34 C31 C30 C20 148.73(18) . . . . ?
O11 C15 C14 C13 0.8(3) . . . . ?
O11 C12 C13 O16 -101.0(2) . . . . ?
O11 C12 C13 C14 17.2(2) . . . . ?
O16 C13 C14 C15 108.9(2) . . . . ?
O36 C33 C32 C31 -169.9(2) . . . . ?
O18 C15 C14 C13 -178.6(2) . . . . ?
C3 C4 C9 O10 0.2(3) . . . . ?
C3 C4 C9 C8 178.8(2) . . . . ?
C23 C22 C21 C20 -33.9(3) . . . . ?
C23 C24 C25 C6 -172.9(2) . . . . ?
C23 C24 C25 C26 2.5(3) . . . . ?
C5 C4 C9 O10 -177.28(19) . . . . ?
C5 C4 C9 C8 1.3(3) . . . . ?
C5 C6 C25 C24 99.6(3) . . . . ?
C5 C6 C25 C26 -75.7(3) . . . . ?
C7 C6 C25 C24 -81.5(3) . . . . ?
C7 C6 C25 C26 103.2(3) . . . . ?
C4 C3 C2 C1 31.7(3) . . . . ?
C4 C5 C6 C7 -1.7(3) . . . . ?
C4 C5 C6 C25 177.2(2) . . . . ?
C4 C9 C8 C7 -0.1(3) . . . . ?
C22 C23 C24 O38 -6.0(3) . . . . ?
C22 C23 C24 C25 171.5(2) . . . . ?
C22 C23 C28 O19 4.0(3) . . . . ?
C22 C23 C28 C27 -174.3(2) . . . . ?
C1 O10 C9 C4 -24.9(3) . . . . ?
C1 O10 C9 C8 156.38(19) . . . . ?
C1 C12 C13 O16 139.36(19) . . . . ?
C1 C12 C13 C14 -102.5(2) . . . . ?
C9 O10 C1 C2 50.9(2) . . . . ?
C9 O10 C1 C44 -71.3(2) . . . . ?
C9 O10 C1 C12 170.19(17) . . . . ?
C6 C5 C4 C3 -177.8(2) . . . . ?
C6 C5 C4 C9 -0.4(3) . . . . ?
C6 C7 C8 C9 -2.0(3) . . . . ?
C6 C25 C26 C27 175.1(2) . . . . ?
C6 C25 C26 C39 -4.2(3) . . . . ?
C24 C23 C22 O37 9.2(3) . . . . ?
C24 C23 C22 C21 -165.8(2) . . . . ?
C24 C23 C28 O19 177.50(19) . . . . ?
C24 C23 C28 C27 -0.8(3) . . . . ?
C24 C25 C26 C27 -0.3(3) . . . . ?
C24 C25 C26 C39 -179.5(2) . . . . ?
C15 O11 C12 C1 104.3(2) . . . . ?
C15 O11 C12 C13 -18.0(2) . . . . ?
C28 O19 C20 C40 82.8(2) . . . . ?
C28 O19 C20 C21 -39.8(3) . . . . ?
C28 O19 C20 C30 -158.07(17) . . . . ?
C28 C23 C22 O37 -177.6(2) . . . . ?
C28 C23 C22 C21 7.5(3) . . . . ?
C28 C23 C24 O38 -179.48(19) . . . . ?
C28 C23 C24 C25 -2.0(3) . . . . ?
C28 C27 C26 C25 -2.4(3) . . . . ?
C28 C27 C26 C39 176.8(2) . . . . ?
C8 C7 C6 C5 3.0(3) . . . . ?
C8 C7 C6 C25 -175.9(2) . . . . ?
C20 O19 C28 C23 13.6(3) . . . . ?
C20 O19 C28 C27 -168.04(19) . . . . ?
C33 O29 C30 C20 104.9(2) . . . . ?
C33 O29 C30 C31 -19.7(2) . . . . ?
C2 C3 C4 C5 172.4(2) . . . . ?
C2 C3 C4 C9 -5.0(3) . . . . ?
C2 C1 C12 O11 47.9(2) . . . . ?
C2 C1 C12 C13 166.07(18) . . . . ?
C26 C27 C28 O19 -175.4(2) . . . . ?
C26 C27 C28 C23 3.0(3) . . . . ?
C44 C1 C2 C3 68.2(2) . . . . ?
C44 C1 C12 O11 172.77(17) . . . . ?
C44 C1 C12 C13 -69.1(2) . . . . ?
C40 C20 C21 C22 -72.7(2) . . . . ?
C40 C20 C30 O29 51.3(2) . . . . ?
C40 C20 C30 C31 169.0(2) . . . . ?
C12 O11 C15 O18 -169.6(2) . . . . ?
C12 O11 C15 C14 10.9(3) . . . . ?
C12 C1 C2 C3 -167.14(18) . . . . ?
C12 C13 C14 C15 -11.0(2) . . . . ?
C21 C20 C30 O29 174.99(18) . . . . ?
C21 C20 C30 C31 -67.3(2) . . . . ?
C43 C7 C6 C5 -176.1(2) . . . . ?
C43 C7 C6 C25 5.0(3) . . . . ?
C43 C7 C8 C9 177.0(2) . . . . ?
C32 C31 C30 O29 24.2(2) . . . . ?
C32 C31 C30 C20 -96.1(2) . . . . ?
C30 O29 C33 O36 -173.9(2) . . . . ?
C30 O29 C33 C32 6.8(2) . . . . ?
C30 C20 C21 C22 163.17(19) . . . . ?
C30 C31 C32 C33 -20.2(2) . . . . ?
C35 O34 C31 C32 172.6(2) . . . . ?
C35 O34 C31 C30 -74.8(2) . . . . ?
C17 O16 C13 C12 -97.3(2) . . . . ?
C17 O16 C13 C14 148.6(2) . . . . ?
